data_2012049
loop_
_publ_author_name
'Zakaria, Choudhury M.'
'Ferguson, George'
'Lough, Alan J.'
'Glidewell, Christopher'

_publ_section_title
;\m-1,4-Benzenedicarboxylato-bis[<i>trans</i>-aqua(1,4,8,11-tetraazacyclotetradecane)nickel(II)]
 diperchlorate forms a three-dimensional hydrogen-bonded framework
;
_journal_issue 6
_journal_name_full 'Acta Crystallographica Section C'
_journal_page_first 683
_journal_page_last 686
_journal_paper_doi 10.1107/S0108270101003857
_journal_volume 57
_journal_year 2001
_chemical_formula_iupac '[Ni2 (C10 H24 N4)2 (H2O)2 (C8 H4 O4)] (ClO4)2'
_chemical_formula_moiety 'C28 H56 N8 Ni2 O6 , 2Cl O4'
_chemical_formula_sum 'C28 H56 Cl2 N8 Ni2 O14'
_chemical_formula_weight 917.09
_chemical_name_systematic
;
\m-1,4-Benzenedicarboxylato-bis[trans-aqua(1,4,8,11-tetraazacyclotetradecane
)nickel(II)] diperchlorate
;
_space_group_IT_number 4
_symmetry_cell_setting monoclinic
_symmetry_space_group_name_Hall 'P 2yb'
_symmetry_space_group_name_H-M 'P 1 21 1'
_cell_angle_alpha 90
_cell_angle_beta 102.5220(11)
_cell_angle_gamma 90
_cell_formula_units_Z 2
_cell_length_a 10.2842(3)
_cell_length_b 14.9172(4)
_cell_length_c 13.0621(4)
_cell_measurement_reflns_used 7654
_cell_measurement_temperature 150(2)
_cell_measurement_theta_max 27.46
_cell_measurement_theta_min 2.84
_cell_volume 1956.21(10)
_computing_cell_refinement 'DENZO-SMN (Otwinowski & Minor, 1997)'
_computing_data_collection 'KappaCCD Server Software (Nonius, 1997)'
_computing_data_reduction DENZO-SMN
_computing_molecular_graphics 'PLATON (Spek, 2001)'
_computing_publication_material 'SHELXL97 and PRPKAPPA (Ferguson, 1999)'
_computing_structure_refinement SHELXL97
_computing_structure_solution 'SHELXS97 (Sheldrick, 1997)'
_diffrn_ambient_temperature 150(2)
_diffrn_measured_fraction_theta_full .995
_diffrn_measured_fraction_theta_max .990
_diffrn_measurement_device_type Kappa-CCD
_diffrn_measurement_method '\f scans, and \w scans with \k offsets'
_diffrn_radiation_monochromator graphite
_diffrn_radiation_source 'fine-focus sealed X-ray tube'
_diffrn_radiation_type 'Mo K\a'
_diffrn_radiation_wavelength .71073
_diffrn_reflns_av_R_equivalents .052
_diffrn_reflns_av_sigmaI/netI .0852
_diffrn_reflns_limit_h_max 13
_diffrn_reflns_limit_h_min -13
_diffrn_reflns_limit_k_max 17
_diffrn_reflns_limit_k_min -19
_diffrn_reflns_limit_l_max 16
_diffrn_reflns_limit_l_min -16
_diffrn_reflns_number 13566
_diffrn_reflns_theta_full 25.5
_diffrn_reflns_theta_max 27.46
_diffrn_reflns_theta_min 2.84
_diffrn_standards_decay_% negligible
_exptl_absorpt_coefficient_mu 1.172
_exptl_absorpt_correction_T_max .9224
_exptl_absorpt_correction_T_min .8167
_exptl_absorpt_correction_type multi-scan
_exptl_absorpt_process_details 'DENZO-SMN (Otwinowski & Minor, 1997)'
_exptl_crystal_colour purple
_exptl_crystal_density_diffrn 1.557
_exptl_crystal_density_method 'not measured'
_exptl_crystal_description plate
_exptl_crystal_F_000 964
_exptl_crystal_size_max .18
_exptl_crystal_size_mid .18
_exptl_crystal_size_min .07
_refine_diff_density_max .70
_refine_diff_density_min -.44
_refine_ls_abs_structure_details 'Flack (1983)'
_refine_ls_abs_structure_Flack .38(3)
_refine_ls_extinction_method none
_refine_ls_goodness_of_fit_ref 1.012
_refine_ls_hydrogen_treatment mixed
_refine_ls_matrix_type full
_refine_ls_number_parameters 501
_refine_ls_number_reflns 7654
_refine_ls_number_restraints 5
_refine_ls_restrained_S_all 1.012
_refine_ls_R_factor_all .075
_refine_ls_R_factor_gt .041
_refine_ls_shift/su_max <0.001
_refine_ls_shift/su_mean .000
_refine_ls_structure_factor_coef Fsqd
_refine_ls_weighting_details 'w = 1/[\s^2^(Fo^2^)+(0.019P)^2^] where P=(Fo^2^+2Fc^2^)/3'
_refine_ls_weighting_scheme calc
_refine_ls_wR_factor_ref .097
_reflns_number_gt 5458
_reflns_number_total 7654
_reflns_threshold_expression I>2\s(I)
_cod_data_source_file sk1465.cif
_cod_data_source_block I
_cod_original_sg_symbol_H-M 'P 21'
_cod_database_code 2012049
_cod_database_fobs_code 2012049

loop_
_symmetry_equiv_pos_as_xyz
'x, y, z'
'-x, y+1/2, -z'

loop_
_atom_site_label
_atom_site_fract_x
_atom_site_fract_y
_atom_site_fract_z
_atom_site_U_iso_or_equiv
_atom_site_adp_type
_atom_site_calc_flag
_atom_site_refinement_flags
_atom_site_occupancy
_atom_site_disorder_assembly
_atom_site_disorder_group
_atom_site_type_symbol
Ni1 .68641(7) .74680(4) .38396(6) .01733(16) Uani d . 1 . . Ni
O5 .8430(4) .8439(3) .4538(3) .0245(11) Uani d D 1 . . O
N11 .6599(5) .8093(4) .2392(4) .0250(12) Uani d . 1 . . N
N14 .8279(5) .6711(4) .3318(4) .0303(12) Uani d . 1 . . N
N18 .7122(5) .6837(4) .5287(4) .0350(15) Uani d . 1 . . N
N111 .5483(5) .8251(4) .4356(4) .0269(12) Uani d . 1 . . N
C12 .7696(6) .7819(4) .1918(5) .0360(17) Uani d . 1 . . C
C13 .8000(7) .6839(5) .2156(5) .0387(17) Uani d . 1 . . C
C15 .8343(6) .5766(4) .3604(5) .0384(16) Uani d . 1 . . C
C16 .8602(6) .5638(4) .4780(5) .0428(17) Uani d . 1 . . C
C17 .7421(6) .5838(4) .5264(5) .0405(18) Uani d . 1 . . C
C19 .5928(7) .7062(5) .5678(5) .045(2) Uani d . 1 . . C
C110 .5683(6) .8045(5) .5502(4) .0395(19) Uani d . 1 . . C
C112 .5455(7) .9189(4) .4087(6) .0434(18) Uani d . 1 . . C
C113 .5234(6) .9330(4) .2916(5) .0457(19) Uani d . 1 . . C
C114 .6387(7) .9069(4) .2415(5) .0390(18) Uani d . 1 . . C
Ni2 -.18413(7) .25284(4) .11557(6) .01788(16) Uani d . 1 . . Ni
O6 -.3443(4) .1574(3) .0511(3) .0213(10) Uani d D 1 . . O
N21 -.1797(5) .2092(3) .2650(4) .0279(12) Uani d . 1 . . N
N24 -.3223(5) .3445(4) .1457(4) .0289(13) Uani d . 1 . . N
N28 -.1939(5) .2965(4) -.0378(4) .0343(14) Uani d . 1 . . N
N211 -.0487(5) .1595(4) .0875(4) .0355(14) Uani d . 1 . . N
C22 -.2953(5) .2507(4) .2989(4) .0290(14) Uani d . 1 . . C
C23 -.3099(7) .3447(5) .2595(5) .0391(17) Uani d . 1 . . C
C25 -.3157(7) .4349(4) .0983(5) .0413(18) Uani d . 1 . . C
C26 -.3261(7) .4280(4) -.0201(5) .049(2) Uani d . 1 . . C
C27 -.2042(7) .3913(4) -.0539(5) .0459(19) Uani d . 1 . . C
C29 -.0725(6) .2532(6) -.0663(4) .049(2) Uani d . 1 . . C
C210 -.0596(6) .1571(5) -.0282(5) .0425(18) Uani d . 1 . . C
C213 -.0479(7) .0740(4) .2502(5) .0476(19) Uani d . 1 . . C
C212 -.0564(6) .0687(5) .1331(5) .047(2) Uani d . 1 . . C
C214 -.1676(6) .1124(4) .2832(5) .0382(17) Uani d . 1 . . C
O1 .5332(4) .6538(3) .3288(3) .0210(10) Uani d . 1 . . O
O2 .4479(4) .6792(3) .1583(3) .0239(11) Uani d . 1 . . O
O3 -.0244(4) .3442(3) .1653(3) .0236(10) Uani d . 1 . . O
O4 .0527(4) .3232(3) .3379(3) .0269(11) Uani d . 1 . . O
C1 .3491(6) .5647(4) .2454(4) .0180(13) Uani d . 1 . . C
C2 .3097(6) .5075(4) .1610(4) .0208(14) Uani d . 1 . . C
C3 .2136(6) .4419(4) .1630(5) .0226(15) Uani d . 1 . . C
C4 .1556(6) .4327(4) .2490(4) .0191(14) Uani d . 1 . . C
C5 .1970(6) .4907(4) .3350(5) .0235(14) Uani d . 1 . . C
C6 .2927(6) .5546(4) .3330(5) .0221(15) Uani d . 1 . . C
C7 .4518(6) .6382(4) .2440(4) .0182(13) Uani d . 1 . . C
C8 .0547(6) .3610(4) .2521(5) .0212(14) Uani d . 1 . . C
Cl1 .17207(15) .80653(12) .39094(11) .0262(4) Uani d . 1 . . Cl
O11 .0568(4) .8591(4) .3416(4) .0396(13) Uani d . 1 . . O
O12 .2517(4) .8581(3) .4746(3) .0361(11) Uani d . 1 . . O
O13 .1263(4) .7258(3) .4336(4) .0412(13) Uani d . 1 . . O
O14 .2506(4) .7836(3) .3155(3) .0372(12) Uani d . 1 . . O
Cl2 .33011(15) .19328(12) .11237(11) .0280(4) Uani d . 1 . . Cl
O21 .4401(4) .1345(4) .1595(4) .0345(12) Uani d . 1 . . O
O22 .2529(4) .1515(4) .0206(3) .0411(12) Uani d . 1 . . O
O23 .3851(4) .2758(3) .0830(4) .0483(14) Uani d . 1 . . O
O24 .2479(4) .2099(4) .1864(3) .0481(15) Uani d . 1 . . O
H11 .5828 .7851 .1978 .030 Uiso calc R 1 . . H
H14 .9109 .6962 .3595 .036 Uiso calc R 1 . . H
H18 .7845 .7108 .5732 .042 Uiso calc R 1 . . H
H111 .4651 .8023 .4041 .032 Uiso calc R 1 . . H
H12A .8494 .8186 .2203 .043 Uiso calc R 1 . . H
H12B .7449 .7911 .1149 .043 Uiso calc R 1 . . H
H13A .7230 .6466 .1817 .046 Uiso calc R 1 . . H
H13B .8782 .6654 .1880 .046 Uiso calc R 1 . . H
H15A .9063 .5473 .3331 .046 Uiso calc R 1 . . H
H15B .7492 .5472 .3275 .046 Uiso calc R 1 . . H
H16A .9351 .6031 .5112 .051 Uiso calc R 1 . . H
H16B .8883 .5010 .4945 .051 Uiso calc R 1 . . H
H17A .7604 .5602 .5990 .049 Uiso calc R 1 . . H
H17B .6627 .5524 .4859 .049 Uiso calc R 1 . . H
H19A .6069 .6920 .6435 .054 Uiso calc R 1 . . H
H19B .5154 .6713 .5297 .054 Uiso calc R 1 . . H
H11A .6452 .8388 .5899 .047 Uiso calc R 1 . . H
H11B .4882 .8224 .5758 .047 Uiso calc R 1 . . H
H11C .6310 .9469 .4435 .052 Uiso calc R 1 . . H
H11D .4733 .9488 .4351 .052 Uiso calc R 1 . . H
H11E .5029 .9971 .2766 .055 Uiso calc R 1 . . H
H11F .4440 .8981 .2573 .055 Uiso calc R 1 . . H
H11G .6211 .9302 .1689 .047 Uiso calc R 1 . . H
H11H .7212 .9357 .2810 .047 Uiso calc R 1 . . H
H21 -.1040 .2346 .3070 .033 Uiso calc R 1 . . H
H24 -.4060 .3212 .1164 .035 Uiso calc R 1 . . H
H28 -.2690 .2705 -.0800 .041 Uiso calc R 1 . . H
H211 .0354 .1820 .1170 .043 Uiso calc R 1 . . H
H22A -.3775 .2164 .2701 .035 Uiso calc R 1 . . H
H22B -.2803 .2502 .3764 .035 Uiso calc R 1 . . H
H23A -.3899 .3723 .2768 .047 Uiso calc R 1 . . H
H23B -.2311 .3803 .2935 .047 Uiso calc R 1 . . H
H25A -.2306 .4642 .1314 .050 Uiso calc R 1 . . H
H25B -.3894 .4726 .1120 .050 Uiso calc R 1 . . H
H26A -.4031 .3893 -.0501 .059 Uiso calc R 1 . . H
H26B -.3452 .4885 -.0509 .059 Uiso calc R 1 . . H
H27A -.2105 .4049 -.1290 .055 Uiso calc R 1 . . H
H27B -.1232 .4209 -.0130 .055 Uiso calc R 1 . . H
H29A -.0817 .2547 -.1433 .059 Uiso calc R 1 . . H
H29B .0086 .2872 -.0337 .059 Uiso calc R 1 . . H
H21A -.1386 .1219 -.0627 .051 Uiso calc R 1 . . H
H21B .0207 .1290 -.0446 .051 Uiso calc R 1 . . H
H21C -.0322 .0129 .2797 .057 Uiso calc R 1 . . H
H21D .0306 .1108 .2818 .057 Uiso calc R 1 . . H
H21E .0175 .0312 .1195 .057 Uiso calc R 1 . . H
H21F -.1414 .0398 .0987 .057 Uiso calc R 1 . . H
H21G -.2489 .0824 .2436 .046 Uiso calc R 1 . . H
H21H -.1606 .1002 .3587 .046 Uiso calc R 1 . . H
H2 .3482 .5130 .1014 .025 Uiso calc R 1 . . H
H3 .1875 .4029 .1046 .027 Uiso calc R 1 . . H
H5 .1587 .4856 .3947 .028 Uiso calc R 1 . . H
H6 .3209 .5926 .3920 .027 Uiso calc R 1 . . H
H51 .869(6) .832(4) .5187(12) .042(7) Uiso d D 1 . . H
H52 .904(4) .863(4) .425(4) .042(7) Uiso d D 1 . . H
H61 -.373(6) .153(4) -.0148(12) .042(7) Uiso d D 1 . . H
H62 -.414(3) .159(4) .076(4) .042(7) Uiso d D 1 . . H

loop_
_atom_site_aniso_label
_atom_site_aniso_U_11
_atom_site_aniso_U_22
_atom_site_aniso_U_33
_atom_site_aniso_U_12
_atom_site_aniso_U_13
_atom_site_aniso_U_23
Ni1 .0159(3) .0199(4) .0154(3) -.0029(3) .0015(3) .0011(3)
O5 .023(2) .028(3) .021(2) -.003(2) .0018(19) -.002(2)
N11 .023(2) .033(3) .016(2) -.016(2) -.0024(18) .004(2)
N14 .023(2) .031(3) .036(3) -.007(2) .003(2) -.014(2)
N18 .026(3) .053(4) .020(2) -.018(2) -.007(2) .007(2)
N111 .013(2) .036(3) .028(3) -.004(2) -.0019(19) -.012(2)
C12 .036(3) .053(4) .021(3) -.021(3) .009(2) -.004(3)
C13 .030(3) .062(5) .028(3) -.012(3) .014(2) -.020(3)
C15 .025(3) .028(3) .057(4) .000(2) -.004(3) -.011(3)
C16 .035(3) .025(3) .058(4) .005(2) -.013(3) .014(3)
C17 .042(4) .030(3) .039(4) -.013(3) -.017(3) .023(3)
C19 .038(4) .079(5) .016(3) -.029(3) .004(2) .002(3)
C110 .022(3) .077(5) .022(3) -.007(4) .010(2) -.020(4)
C112 .026(3) .027(3) .071(5) .009(3) -.002(3) -.019(3)
C113 .033(3) .028(3) .062(4) .004(3) -.021(3) .001(3)
C114 .040(4) .023(3) .044(4) -.012(3) -.014(3) .017(3)
Ni2 .0163(3) .0205(4) .0158(3) -.0026(3) .0011(3) -.0002(3)
O6 .013(2) .031(3) .018(2) -.003(2) -.0009(17) -.002(2)
N21 .029(3) .026(2) .024(2) -.011(2) -.008(2) .0069(19)
N24 .019(2) .028(3) .036(3) .001(2) -.0023(19) -.008(2)
N28 .027(3) .052(3) .020(2) -.022(2) -.004(2) .004(2)
N211 .021(2) .049(4) .036(3) .002(2) .005(2) -.016(2)
C22 .023(3) .050(4) .017(2) -.012(3) .0091(19) -.008(3)
C23 .030(3) .051(4) .037(4) -.002(3) .009(3) -.015(3)
C25 .045(4) .016(3) .056(5) .007(3) -.004(3) .006(3)
C26 .051(5) .032(4) .049(4) -.006(3) -.021(3) .013(3)
C27 .048(4) .044(4) .036(4) -.019(3) -.011(3) .021(3)
C29 .026(3) .105(6) .018(3) -.023(5) .008(2) -.001(5)
C210 .024(3) .065(5) .038(4) -.005(3) .005(2) -.020(3)
C213 .054(4) .018(3) .057(4) .004(3) -.018(3) .011(3)
C212 .025(3) .025(3) .086(6) .005(2) .000(4) -.014(4)
C214 .033(3) .038(4) .036(3) -.014(3) -.011(3) .013(3)
O1 .017(2) .027(3) .016(2) -.0088(19) -.0052(16) .0041(19)
O2 .025(2) .028(3) .0166(19) -.0109(19) -.0006(16) .003(2)
O3 .021(2) .027(3) .020(2) -.007(2) -.0001(18) -.0007(19)
O4 .028(2) .028(3) .021(2) -.010(2) -.0011(17) .004(2)
C1 .014(3) .022(3) .015(3) .000(3) -.006(2) .006(3)
C2 .024(3) .022(3) .014(3) -.006(3) .000(2) .002(2)
C3 .029(3) .019(3) .019(3) -.005(3) .002(3) -.003(3)
C4 .019(3) .012(3) .024(3) -.002(3) .001(2) -.002(3)
C5 .024(3) .026(4) .020(3) -.001(3) .005(3) .001(3)
C6 .016(3) .021(4) .026(3) -.004(3) -.004(3) -.002(3)
C7 .016(3) .016(3) .022(3) .000(3) .003(2) .002(3)
C8 .016(3) .024(4) .022(3) -.001(3) .001(3) -.002(3)
Cl1 .0179(8) .0302(9) .0287(8) .0001(7) .0010(7) .0013(7)
O11 .021(2) .055(3) .039(2) .012(2) -.001(2) .016(3)
O12 .034(2) .038(2) .033(2) -.006(2) .000(2) -.007(2)
O13 .033(2) .040(3) .050(3) -.005(2) .007(2) .008(2)
O14 .025(2) .051(3) .038(3) .004(2) .013(2) -.007(2)
Cl2 .0200(8) .0349(10) .0271(8) -.0026(8) .0005(7) -.0010(7)
O21 .026(3) .041(3) .033(2) .004(2) -.001(2) .004(2)
O22 .033(2) .059(3) .026(2) -.009(2) -.0068(19) -.004(2)
O23 .031(3) .029(3) .082(3) -.004(2) .005(2) .013(2)
O24 .025(2) .089(4) .030(3) .003(3) .005(2) -.008(3)

loop_
_atom_type_symbol
_atom_type_description
_atom_type_scat_dispersion_real
_atom_type_scat_dispersion_imag
_atom_type_scat_source
C C .0033 .0016 'International Tables Vol C Tables 4.2.6.8 and 6.1.1.4'
H H .0000 .0000 'International Tables Vol C Tables 4.2.6.8 and 6.1.1.4'
Cl Cl .1484 .1585 'International Tables Vol C Tables 4.2.6.8 and 6.1.1.4'
N N .0061 .0033 'International Tables Vol C Tables 4.2.6.8 and 6.1.1.4'
Ni Ni .3393 1.1124 'International Tables Vol C Tables 4.2.6.8 and 6.1.1.4'
O O .0106 .0060 'International Tables Vol C Tables 4.2.6.8 and 6.1.1.4'

loop_
_geom_angle_atom_site_label_1
_geom_angle_atom_site_label_2
_geom_angle_atom_site_label_3
_geom_angle
_geom_angle_publ_flag
N111 Ni1 N14 178.5(3) no
N111 Ni1 N11 94.6(2) no
N14 Ni1 N11 84.7(2) no
N111 Ni1 N18 85.4(2) no
N14 Ni1 N18 95.3(2) no
N11 Ni1 N18 179.7(2) no
N111 Ni1 O1 88.14(19) no
N14 Ni1 O1 93.19(19) no
N11 Ni1 O1 92.51(17) no
N18 Ni1 O1 87.21(19) no
N111 Ni1 O5 89.17(18) no
N14 Ni1 O5 89.54(19) no
N11 Ni1 O5 91.24(18) no
N18 Ni1 O5 89.04(19) no
O1 Ni1 O5 175.55(17) no
Ni1 O5 H51 109(4) no
Ni1 O5 H52 126(4) no
H51 O5 H52 114(6) no
C12 N11 C114 114.7(5) no
C12 N11 Ni1 107.5(4) no
C114 N11 Ni1 114.6(4) no
C12 N11 H11 106.5 no
C114 N11 H11 106.5 no
Ni1 N11 H11 106.5 no
C15 N14 C13 111.9(5) no
C15 N14 Ni1 116.0(4) no
C13 N14 Ni1 105.7(4) no
C15 N14 H14 107.6 no
C13 N14 H14 107.6 no
Ni1 N14 H14 107.6 no
C19 N18 C17 114.7(6) no
C19 N18 Ni1 105.2(4) no
C17 N18 Ni1 114.3(4) no
C19 N18 H18 107.4 no
C17 N18 H18 107.4 no
Ni1 N18 H18 107.4 no
C112 N111 C110 115.7(5) no
C112 N111 Ni1 116.7(5) no
C110 N111 Ni1 104.8(4) no
C112 N111 H111 106.3 no
C110 N111 H111 106.3 no
Ni1 N111 H111 106.3 no
N11 C12 C13 109.1(5) no
N11 C12 H12A 109.9 no
C13 C12 H12A 109.9 no
N11 C12 H12B 109.9 no
C13 C12 H12B 109.9 no
H12A C12 H12B 108.3 no
N14 C13 C12 108.5(6) no
N14 C13 H13A 110.0 no
C12 C13 H13A 110.0 no
N14 C13 H13B 110.0 no
C12 C13 H13B 110.0 no
H13A C13 H13B 108.4 no
N14 C15 C16 111.8(5) no
N14 C15 H15A 109.3 no
C16 C15 H15A 109.3 no
N14 C15 H15B 109.3 no
C16 C15 H15B 109.3 no
H15A C15 H15B 107.9 no
C15 C16 C17 114.7(5) no
C15 C16 H16A 108.6 no
C17 C16 H16A 108.6 no
C15 C16 H16B 108.6 no
C17 C16 H16B 108.6 no
H16A C16 H16B 107.6 no
C16 C17 N18 112.6(5) no
C16 C17 H17A 109.1 no
N18 C17 H17A 109.1 no
C16 C17 H17B 109.1 no
N18 C17 H17B 109.1 no
H17A C17 H17B 107.8 no
N18 C19 C110 107.2(6) no
N18 C19 H19A 110.3 no
C110 C19 H19A 110.3 no
N18 C19 H19B 110.3 no
C110 C19 H19B 110.3 no
H19A C19 H19B 108.5 no
C19 C110 N111 109.7(6) no
C19 C110 H11A 109.7 no
N111 C110 H11A 109.7 no
C19 C110 H11B 109.7 no
N111 C110 H11B 109.7 no
H11A C110 H11B 108.2 no
N111 C112 C113 111.8(5) no
N111 C112 H11C 109.2 no
C113 C112 H11C 109.2 no
N111 C112 H11D 109.2 no
C113 C112 H11D 109.2 no
H11C C112 H11D 107.9 no
C112 C113 C114 116.0(5) no
C112 C113 H11E 108.3 no
C114 C113 H11E 108.3 no
C112 C113 H11F 108.3 no
C114 C113 H11F 108.3 no
H11E C113 H11F 107.4 no
N11 C114 C113 113.2(6) no
N11 C114 H11G 108.9 no
C113 C114 H11G 108.9 no
N11 C114 H11H 108.9 no
C113 C114 H11H 108.9 no
H11G C114 H11H 107.8 no
N21 Ni2 N211 94.5(2) no
N21 Ni2 N24 84.4(2) no
N211 Ni2 N24 178.7(3) no
N21 Ni2 N28 178.5(2) no
N211 Ni2 N28 86.2(2) no
N24 Ni2 N28 94.9(2) no
N21 Ni2 O3 93.23(17) no
N211 Ni2 O3 88.9(2) no
N24 Ni2 O3 92.03(19) no
N28 Ni2 O3 88.09(19) no
N21 Ni2 O6 91.10(17) no
N211 Ni2 O6 88.5(2) no
N24 Ni2 O6 90.69(18) no
N28 Ni2 O6 87.60(18) no
O3 Ni2 O6 175.09(16) no
Ni2 O6 H61 120(4) no
Ni2 O6 H62 117(4) no
H61 O6 H62 105(5) no
C214 N21 C22 114.0(6) no
C214 N21 Ni2 116.8(4) no
C22 N21 Ni2 107.2(3) no
C214 N21 H21 106.0 no
C22 N21 H21 106.0 no
Ni2 N21 H21 106.0 no
C23 N24 C25 114.7(5) no
C23 N24 Ni2 106.4(4) no
C25 N24 Ni2 115.0(4) no
C23 N24 H24 106.7 no
C25 N24 H24 106.7 no
Ni2 N24 H24 106.7 no
C27 N28 C29 115.0(6) no
C27 N28 Ni2 115.8(5) no
C29 N28 Ni2 103.4(4) no
C27 N28 H28 107.4 no
C29 N28 H28 107.4 no
Ni2 N28 H28 107.4 no
C212 N211 C210 112.6(5) no
C212 N211 Ni2 116.6(4) no
C210 N211 Ni2 107.0(4) no
C212 N211 H211 106.7 no
C210 N211 H211 106.7 no
Ni2 N211 H211 106.7 no
C23 C22 N21 108.4(5) no
C23 C22 H22A 110.0 no
N21 C22 H22A 110.0 no
C23 C22 H22B 110.0 no
N21 C22 H22B 110.0 no
H22A C22 H22B 108.4 no
N24 C23 C22 109.2(5) no
N24 C23 H23A 109.8 no
C22 C23 H23A 109.8 no
N24 C23 H23B 109.8 no
C22 C23 H23B 109.8 no
H23A C23 H23B 108.3 no
N24 C25 C26 111.1(5) no
N24 C25 H25A 109.4 no
C26 C25 H25A 109.4 no
N24 C25 H25B 109.4 no
C26 C25 H25B 109.4 no
H25A C25 H25B 108.0 no
C27 C26 C25 115.9(5) no
C27 C26 H26A 108.3 no
C25 C26 H26A 108.3 no
C27 C26 H26B 108.3 no
C25 C26 H26B 108.3 no
H26A C26 H26B 107.4 no
N28 C27 C26 110.7(6) no
N28 C27 H27A 109.5 no
C26 C27 H27A 109.5 no
N28 C27 H27B 109.5 no
C26 C27 H27B 109.5 no
H27A C27 H27B 108.1 no
C210 C29 N28 109.9(5) no
C210 C29 H29A 109.7 no
N28 C29 H29A 109.7 no
C210 C29 H29B 109.7 no
N28 C29 H29B 109.7 no
H29A C29 H29B 108.2 no
N211 C210 C29 107.0(6) no
N211 C210 H21A 110.3 no
C29 C210 H21A 110.3 no
N211 C210 H21B 110.3 no
C29 C210 H21B 110.3 no
H21A C210 H21B 108.6 no
C214 C213 C212 116.0(5) no
C214 C213 H21C 108.3 no
C212 C213 H21C 108.3 no
C214 C213 H21D 108.3 no
C212 C213 H21D 108.3 no
H21C C213 H21D 107.4 no
N211 C212 C213 111.1(6) no
N211 C212 H21E 109.4 no
C213 C212 H21E 109.4 no
N211 C212 H21F 109.4 no
C213 C212 H21F 109.4 no
H21E C212 H21F 108.0 no
N21 C214 C213 112.1(6) no
N21 C214 H21G 109.2 no
C213 C214 H21G 109.2 no
N21 C214 H21H 109.2 no
C213 C214 H21H 109.2 no
H21G C214 H21H 107.9 no
C7 O1 Ni1 136.8(4) no
C8 O3 Ni2 134.7(4) no
C2 C1 C6 118.9(5) no
C2 C1 C7 121.2(5) no
C6 C1 C7 119.9(5) no
C1 C2 C3 120.3(5) no
C1 C2 H2 119.9 no
C3 C2 H2 119.9 no
C4 C3 C2 121.0(6) no
C4 C3 H3 119.5 no
C2 C3 H3 119.5 no
C3 C4 C5 118.4(5) no
C3 C4 C8 120.9(5) no
C5 C4 C8 120.6(5) no
C6 C5 C4 120.3(6) no
C6 C5 H5 119.8 no
C4 C5 H5 119.8 no
C5 C6 C1 121.1(6) no
C5 C6 H6 119.5 no
C1 C6 H6 119.5 no
O1 C7 O2 125.2(5) no
O1 C7 C1 116.9(5) no
O2 C7 C1 117.9(5) no
O4 C8 O3 125.2(5) no
O4 C8 C4 119.3(5) no
O3 C8 C4 115.6(5) no
O12 Cl1 O14 109.5(3) no
O12 Cl1 O13 109.3(3) no
O14 Cl1 O13 110.0(3) no
O12 Cl1 O11 108.9(3) no
O14 Cl1 O11 110.4(3) no
O13 Cl1 O11 108.6(3) no
O22 Cl2 O24 109.8(3) no
O22 Cl2 O23 109.1(3) no
O24 Cl2 O23 110.7(4) no
O22 Cl2 O21 109.3(3) no
O24 Cl2 O21 109.6(3) no
O23 Cl2 O21 108.3(3) no

loop_
_geom_bond_atom_site_label_1
_geom_bond_atom_site_label_2
_geom_bond_site_symmetry_2
_geom_bond_distance
_geom_bond_publ_flag
Ni1 N11 . 2.072(5) y
Ni1 N14 . 2.071(5) y
Ni1 N18 . 2.077(5) y
Ni1 N111 . 2.062(5) y
Ni1 O1 . 2.106(4) y
Ni1 O5 . 2.211(4) y
O5 H51 . .85(2) no
O5 H52 . .85(5) no
N11 C114 . 1.474(8) y
N11 C12 . 1.459(8) y
N11 H11 . .93 no
N14 C13 . 1.494(8) y
N14 C15 . 1.457(8) y
N14 H14 . .9300 no
N18 C17 . 1.524(9) y
N18 C19 . 1.467(9) y
N18 H18 . .93 no
N111 C110 . 1.499(7) y
N111 C112 . 1.441(8) y
N111 H111 . .93 no
C12 C13 . 1.512(9) no
C12 H12A . .99 no
C12 H12B . .99 no
C13 H13A . .99 no
C13 H13B . .99 no
C15 C16 . 1.513(8) no
C15 H15A . .99 no
C15 H15B . .99 no
C16 C17 . 1.515(9) no
C16 H16A . .99 no
C16 H16B . .99 no
C17 H17A . .99 no
C17 H17B . .99 no
C19 C110 . 1.497(10) no
C19 H19A . .99 no
C19 H19B . .99 no
C110 H11A . .99 no
C110 H11B . .99 no
C112 C113 . 1.511(9) no
C112 H11C . .99 no
C112 H11D . .99 no
C113 C114 . 1.524(9) no
C113 H11E . .99 no
C113 H11F . .99 no
C114 H11G . .99 no
C114 H11H . .99 no
Ni2 N21 . 2.049(5) y
Ni2 N24 . 2.070(5) y
Ni2 N28 . 2.089(5) y
Ni2 N211 . 2.057(6) y
Ni2 O3 . 2.125(4) y
Ni2 O6 . 2.202(4) y
O6 H61 . .85(2) no
O6 H62 . .85(4) no
N21 C214 . 1.464(8) y
N21 C22 . 1.491(7) y
N21 H21 . .93 no
N24 C23 . 1.463(8) y
N24 C25 . 1.493(8) y
N24 H24 . .93 no
N28 C27 . 1.431(9) y
N28 C29 . 1.521(9) y
N28 H28 . .93 no
N211 C210 . 1.491(7) y
N211 C212 . 1.490(9) y
N211 H211 . .93 no
C22 C23 . 1.489(8) no
C22 H22A . .99 no
C22 H22B . .99 no
C23 H23A . .99 no
C23 H23B . .99 no
C25 C26 . 1.530(8) no
C25 H25A . .99 no
C25 H25B . .99 no
C26 C27 . 1.519(9) no
C26 H26A . .99 no
C26 H26B . .99 no
C27 H27A . .99 no
C27 H27B . .99 no
C29 C210 . 1.514(10) no
C29 H29A . .99 no
C29 H29B . .99 no
C210 H21A . .99 no
C210 H21B . .99 no
C213 C214 . 1.503(9) no
C213 C212 . 1.515(8) no
C213 H21C . .99 no
C213 H21D . .99 no
C212 H21E . .99 no
C212 H21F . .99 no
C214 H21G . .99 no
C214 H21H . .99 no
O1 C7 . 1.257(6) no
O2 C7 . 1.269(6) no
O3 C8 . 1.268(6) no
O4 C8 . 1.259(7) no
C1 C2 . 1.384(7) no
C1 C6 . 1.399(8) no
C1 C7 . 1.524(8) no
C2 C3 . 1.395(8) no
C2 H2 . .95 no
C3 C4 . 1.389(8) no
C3 H3 . .95 no
C4 C5 . 1.409(7) no
C4 C8 . 1.496(8) no
C5 C6 . 1.374(8) no
C5 H5 . .95 no
C6 H6 . .95 no
Cl1 O12 . 1.438(4) no
Cl1 O14 . 1.443(5) no
Cl1 O13 . 1.448(5) no
Cl1 O11 . 1.451(5) no
Cl2 O22 . 1.429(4) no
Cl2 O24 . 1.437(5) no
Cl2 O23 . 1.441(5) no
Cl2 O21 . 1.459(5) no

loop_
_geom_hbond_atom_site_label_D
_geom_hbond_atom_site_label_H
_geom_hbond_atom_site_label_A
_geom_hbond_site_symmetry_A
_geom_hbond_distance_DH
_geom_hbond_distance_HA
_geom_hbond_distance_DA
_geom_hbond_angle_DHA
_geom_hbond_publ_flag
N11 H11 O2 . .93 2.09 2.939(6) 151 yes
N21 H21 O4 . .93 2.06 2.920(7) 154 yes
N111 H111 O14 . .93 2.27 3.183(7) 165 yes
N211 H211 O24 . .93 2.22 3.135(7) 170 yes
N14 H14 O13 1_655 .93 2.26 3.175(7) 168 yes
O5 H52 O11 1_655 .85(5) 2.10(5) 2.904(6) 158(6) yes
N24 H24 O23 1_455 .93 2.20 3.116(7) 166 yes
O6 H62 O21 1_455 .85(4) 2.07(4) 2.898(6) 165(6) yes
N18 H18 O4 2_656 .93 2.47 3.373(7) 163 yes
O5 H51 O4 2_656 .85(2) 1.88(2) 2.717(6) 170(4) yes
N28 H28 O2 2_545 .93 2.34 3.253(7) 167 yes
O6 H61 O2 2_545 .85(2) 1.91(2) 2.730(5) 163(6) yes
C12 H12A O11 1_655 .99 2.44 3.372(8) 157 yes
C22 H22A O21 1_455 .99 2.43 3.402(7) 166 yes
C19 H19A O24 2_656 .99 2.41 3.273(8) 146 yes
C29 H29A O14 2_545 .99 2.56 3.402(7) 142 yes

loop_
_geom_torsion_atom_site_label_1
_geom_torsion_atom_site_label_2
_geom_torsion_atom_site_label_3
_geom_torsion_atom_site_label_4
_geom_torsion
_geom_torsion_publ_flag
N11 C12 C13 N14 -55.8(7) y
C12 C13 N14 C15 169.6(5) y
C13 N14 C15 C16 -179.0(5) y
N14 C15 C16 C17 73.8(7) y
C15 C16 C17 N18 -72.2(7) y
C16 C17 N18 C19 175.7(5) y
C17 N18 C19 C110 -172.1(5) y
N18 C19 C110 N111 59.5(7) y
C19 C110 N111 C112 -170.1(6) y
C110 N111 C112 C113 -179.3(5) y
N111 C112 C113 C114 -70.2(8) y
C112 C113 C114 N11 70.2(7) y
C113 C114 N11 C12 180.0(5) y
C114 N11 C12 C13 167.6(5) y
N21 C22 C23 N24 55.6(6) y
C22 C23 N24 C25 -170.7(5) y
C23 N24 C25 C26 178.6(5) y
N24 C25 C26 C27 -72.8(7) y
C25 C26 C27 N28 74.6(7) y
C26 C27 N28 C29 -178.3(5) y
C27 N28 C29 C210 170.0(5) y
N28 C29 C210 N211 -58.3(6) y
C29 C210 N211 C212 171.1(5) y
C210 N211 C212 C213 -178.8(5) y
N211 C212 C213 C214 71.1(8) y
C212 C213 C214 N21 -71.7(8) y
C213 C214 N21 C22 -178.7(4) y
C214 N21 C22 C23 -170.3(5) y
C6 C1 C2 C3 1.0(7) no
C7 C1 C2 C3 -178.7(5) no
C1 C2 C3 C4 .2(8) no
C2 C3 C4 C5 -.7(8) no
C2 C3 C4 C8 -178.6(5) no
C3 C4 C5 C6 .0(7) no
C8 C4 C5 C6 178.0(5) no
C4 C5 C6 C1 1.2(8) no
C2 C1 C6 C5 -1.7(8) no
C7 C1 C6 C5 178.0(5) no
C2 C1 C7 O1 -142.6(6) no
C6 C1 C7 O1 37.7(8) no
C2 C1 C7 O2 38.0(8) no
C6 C1 C7 O2 -141.7(6) no
C3 C4 C8 O4 144.1(6) no
C5 C4 C8 O4 -33.8(8) no
C3 C4 C8 O3 -36.8(8) no
C5 C4 C8 O3 145.3(6) no
